data_7230458
loop_
_publ_author_name
'Du, Xue-Dong'
'Zheng, Weiwei'
'Yi, Xiao-Hong'
'Zhao, Jiong-Peng'
'Wang, Peng'
'Wang, Chong-Chen'

_publ_section_title
;
 General strategy for lanthanide coordination polymers constructed from
 1,1&#x2032;-ferrocenedicarboxylic acid under hydrothermal conditions
;
_journal_issue 18
_journal_name_full CrystEngComm
_journal_page_first 2608
_journal_paper_doi 10.1039/C8CE00233A
_journal_volume 20
_journal_year 2018
_chemical_formula_moiety 'C60 H40 Eu2 Fe3 N4 O12, 2(C H4 O)'
_chemical_formula_sum 'C62 H48 Eu2 Fe3 N4 O14'
_chemical_formula_weight 1544.51
_space_group_crystal_system monoclinic
_space_group_IT_number 14
_space_group_name_Hall '-P 2yn'
_space_group_name_H-M_alt 'P 1 21/n 1'
_symmetry_space_group_name_Hall '-P 2yn'
_symmetry_space_group_name_H-M 'P 1 21/n 1'
_atom_sites_solution_hydrogens geom
_audit_creation_date 2018-04-05
_audit_creation_method
;
Olex2 1.2-beta
(compiled 2016.11.30 svn.r3356 for OlexSys, GUI svn.r5269)
;
_audit_update_record
;
2018-04-06 deposited with the CCDC.
2018-04-10 downloaded from the CCDC.
;
_cell_angle_alpha 90
_cell_angle_beta 108.298(2)
_cell_angle_gamma 90
_cell_formula_units_Z 2
_cell_length_a 10.7129(9)
_cell_length_b 17.7399(15)
_cell_length_c 15.3398(13)
_cell_measurement_reflns_used 3466
_cell_measurement_temperature 298(2)
_cell_measurement_theta_max 23.872
_cell_measurement_theta_min 2.317
_cell_volume 2767.9(4)
_computing_cell_refinement 'Bruker SMART'
_computing_data_collection 'Bruker SMART'
_computing_data_reduction 'Bruker SAINT'
_computing_molecular_graphics 'Olex2 (Dolomanov et al., 2009)'
_computing_publication_material 'Olex2 (Dolomanov et al., 2009)'
_computing_structure_refinement 'ShelXL (Sheldrick, 2015)'
_computing_structure_solution 'SHELXS-97 (Sheldrick, 1990)'
_diffrn_ambient_temperature 298.15
_diffrn_measured_fraction_theta_full 0.992
_diffrn_measured_fraction_theta_max 0.992
_diffrn_measurement_device_type 'CCD area detector'
_diffrn_measurement_method 'phi and omega scans'
_diffrn_radiation_type MoK\a
_diffrn_radiation_wavelength 0.71073
_diffrn_reflns_av_R_equivalents 0.0461
_diffrn_reflns_av_unetI/netI 0.0576
_diffrn_reflns_Laue_measured_fraction_full 0.992
_diffrn_reflns_Laue_measured_fraction_max 0.992
_diffrn_reflns_limit_h_max 12
_diffrn_reflns_limit_h_min -12
_diffrn_reflns_limit_k_max 21
_diffrn_reflns_limit_k_min -21
_diffrn_reflns_limit_l_max 10
_diffrn_reflns_limit_l_min -18
_diffrn_reflns_number 13753
_diffrn_reflns_point_group_measured_fraction_full 0.992
_diffrn_reflns_point_group_measured_fraction_max 0.992
_diffrn_reflns_theta_full 25.019
_diffrn_reflns_theta_max 25.019
_diffrn_reflns_theta_min 2.308
_exptl_absorpt_coefficient_mu 3.074
_exptl_absorpt_correction_T_max 0.6728
_exptl_absorpt_correction_T_min 0.4907
_exptl_absorpt_correction_type multi-scan
_exptl_absorpt_process_details sadabs
_exptl_crystal_colour red
_exptl_crystal_colour_primary red
_exptl_crystal_density_diffrn 1.853
_exptl_crystal_density_method 'not measured'
_exptl_crystal_description acicular
_exptl_crystal_F_000 1528
_exptl_crystal_size_max 0.27
_exptl_crystal_size_mid 0.15
_exptl_crystal_size_min 0.14
_refine_diff_density_max 1.287
_refine_diff_density_min -0.582
_refine_diff_density_rms 0.124
_refine_ls_extinction_method none
_refine_ls_goodness_of_fit_ref 1.050
_refine_ls_hydrogen_treatment constr
_refine_ls_matrix_type full
_refine_ls_number_parameters 407
_refine_ls_number_reflns 4849
_refine_ls_number_restraints 36
_refine_ls_restrained_S_all 1.050
_refine_ls_R_factor_all 0.0684
_refine_ls_R_factor_gt 0.0386
_refine_ls_shift/su_max 0.001
_refine_ls_shift/su_mean 0.000
_refine_ls_structure_factor_coef Fsqd
_refine_ls_weighting_details 'w=1/[\s^2^(Fo^2^)+(0.0320P)^2^+2.4834P] where P=(Fo^2^+2Fc^2^)/3'
_refine_ls_weighting_scheme calc
_refine_ls_wR_factor_gt 0.0752
_refine_ls_wR_factor_ref 0.0867
_reflns_Friedel_coverage 0.000
_reflns_number_gt 3418
_reflns_number_total 4849
_reflns_threshold_expression 'I > 2\s(I)'
_cod_data_source_file c8ce00233a2.cif
_cod_data_source_block 160128f
_cod_depositor_comments 'Adding full bibliography for 7230440--7230465.cif.'
_cod_database_code 7230458
_shelx_space_group_comment
;
The symmetry employed for this shelxl refinement is uniquely defined
by the following loop, which should always be used as a source of
symmetry information in preference to the above space-group names.
They are only intended as comments.
;
_shelx_estimated_absorpt_t_max 0.673
_shelx_estimated_absorpt_t_min 0.491
_olex2_refinement_description
;
1. Fixed Uiso
 At 1.2 times of:
  All C(H) groups
 At 1.5 times of:
  All C(H,H,H) groups, All O(H) groups
2. Restrained distances
 C31-O7
 1.42 with sigma of 0.01
 O5-H8
 1.869 with sigma of 0.02
 H7-O5
 2.8 with sigma of 0.0001
 H32A-O7
 1.55 with sigma of 0.001
 C32-O8 \\sim O7-C31
 with sigma of 0.02
 H32A-O8 \\sim O8-H32B
 with sigma of 0.001
3. Uiso/Uaniso restraints and constraints
O7 \\sim O8 \\sim C31: within 2A with sigma of 0.01 and sigma for terminal
atoms of 0.02
O7 \\sim O8 \\sim C31 \\sim C32: within 2A with sigma of 0.01 and sigma for
terminal atoms of 0.01
4. Others
 Fixed Sof: O7(0.5) H7(0.5) C31(0.5) H31A(0.5) H31B(0.5) H31C(0.5) O8(0.5)
 H8(0.5) C32(0.5) H32A(0.5) H32B(0.5) H32C(0.5)
5.a Aromatic/amide H refined with riding coordinates:
 C3(H3), C4(H4), C5(H5), C6(H6), C9(H9), C10(H10), C11(H11), C12(H12),
 C15(H15), C16(H16), C17(H17), C18(H18), C19(H19), C20(H20), C21(H21), C26(H26),
  C27(H27), C28(H28), C29(H29), C30(H30)
5.b Idealised Me refined as rotating group:
 C31(H31A,H31B,H31C), C32(H32A,H32B,H32C)
5.c Idealised tetrahedral OH refined as rotating group:
 O7(H7), O8(H8)
;
_shelx_shelxl_version_number 2014/7
_olex2_submission_special_instructions 'No special instructions were received'

loop_
_space_group_symop_operation_xyz
'x, y, z'
'-x+1/2, y+1/2, -z+1/2'
'-x, -y, -z'
'x-1/2, -y-1/2, z-1/2'

loop_
_atom_site_label
_atom_site_type_symbol
_atom_site_fract_x
_atom_site_fract_y
_atom_site_fract_z
_atom_site_U_iso_or_equiv
_atom_site_adp_type
_atom_site_occupancy
_atom_site_site_symmetry_order
_atom_site_calc_flag
_atom_site_refinement_flags_posn
_atom_site_refinement_flags_adp
_atom_site_refinement_flags_occupancy
_atom_site_disorder_assembly
_atom_site_disorder_group
Eu1 Eu 0.95943(3) 0.98697(2) 0.63093(2) 0.03185(11) Uani 1 1 d . . . . .
Fe1 Fe 0.94430(9) 0.73829(5) 0.43360(6) 0.0409(2) Uani 1 1 d . . . . .
Fe2 Fe 1.0000 1.0000 1.0000 0.0594(4) Uani 1 2 d S T P . .
O1 O 1.0993(4) 0.8878(2) 0.6093(3) 0.0387(10) Uani 1 1 d . . . . .
O2 O 1.1271(4) 0.9189(2) 0.4761(3) 0.0484(12) Uani 1 1 d . . . . .
O3 O 0.8273(4) 0.9154(2) 0.5050(3) 0.0395(10) Uani 1 1 d . . . . .
O4 O 0.8594(4) 0.9383(2) 0.3703(3) 0.0444(11) Uani 1 1 d . . . . .
O5 O 1.0981(3) 0.9806(2) 0.7916(3) 0.0447(11) Uani 1 1 d D . . . .
O6 O 0.9512(5) 1.0725(2) 0.7560(3) 0.0494(12) Uani 1 1 d . . . . .
N1 N 0.8696(5) 0.8704(3) 0.6966(3) 0.0350(12) Uani 1 1 d . . . . .
N2 N 0.7148(5) 0.9928(3) 0.6348(3) 0.0364(12) Uani 1 1 d . . . . .
C1 C 1.1146(5) 0.8713(3) 0.5337(4) 0.0313(14) Uani 1 1 d . . . . .
C2 C 1.1149(6) 0.7905(3) 0.5076(4) 0.0353(15) Uani 1 1 d . . . . .
C3 C 1.1234(6) 0.7634(4) 0.4221(5) 0.0471(17) Uani 1 1 d . . . . .
H3 H 1.1375 0.7929 0.3758 0.057 Uiso 1 1 calc R . . . .
C4 C 1.1068(7) 0.6847(4) 0.4195(5) 0.064(2) Uani 1 1 d . . . . .
H4 H 1.1093 0.6532 0.3716 0.077 Uiso 1 1 calc R . . . .
C5 C 1.0859(7) 0.6619(4) 0.5014(5) 0.064(2) Uani 1 1 d . . . . .
H5 H 1.0718 0.6126 0.5166 0.077 Uiso 1 1 calc R . . . .
C6 C 1.0899(6) 0.7267(3) 0.5578(4) 0.0456(17) Uani 1 1 d . . . . .
H6 H 1.0785 0.7275 0.6154 0.055 Uiso 1 1 calc R . . . .
C7 C 0.8302(5) 0.8955(3) 0.4265(4) 0.0302(13) Uani 1 1 d . . . . .
C8 C 0.7964(5) 0.8162(3) 0.3991(4) 0.0335(14) Uani 1 1 d . . . . .
C9 C 0.8083(6) 0.7798(4) 0.3191(4) 0.0444(16) Uani 1 1 d . . . . .
H9 H 0.8265 0.8036 0.2704 0.053 Uiso 1 1 calc R . . . .
C10 C 0.7880(7) 0.7018(4) 0.3263(6) 0.063(2) Uani 1 1 d . . . . .
H10 H 0.7903 0.6654 0.2832 0.076 Uiso 1 1 calc R . . . .
C11 C 0.7636(7) 0.6888(4) 0.4099(6) 0.062(2) Uani 1 1 d . . . . .
H11 H 0.7466 0.6422 0.4315 0.075 Uiso 1 1 calc R . . . .
C12 C 0.7692(6) 0.7587(3) 0.4557(5) 0.0478(17) Uani 1 1 d . . . . .
H12 H 0.7573 0.7658 0.5127 0.057 Uiso 1 1 calc R . . . .
C13 C 1.0399(7) 1.0355(4) 0.8152(4) 0.0421(16) Uani 1 1 d . . . . .
C14 C 1.0749(7) 1.0568(4) 0.9135(4) 0.0504(18) Uani 1 1 d . . . . .
C15 C 1.0039(9) 1.1080(4) 0.9525(5) 0.068(2) Uani 1 1 d . . . . .
H15 H 0.9327 1.1374 0.9199 0.082 Uiso 1 1 calc R . . . .
C16 C 1.0605(11) 1.1063(5) 1.0487(6) 0.085(3) Uani 1 1 d . . . . .
H16 H 1.0320 1.1337 1.0905 0.102 Uiso 1 1 calc R . . . .
C17 C 1.1661(10) 1.0567(6) 1.0704(5) 0.084(3) Uani 1 1 d . . . . .
H17 H 1.2207 1.0455 1.1292 0.100 Uiso 1 1 calc R . . . .
C18 C 1.1765(8) 1.0256(5) 0.9861(5) 0.070(2) Uani 1 1 d . . . . .
H18 H 1.2391 0.9911 0.9808 0.083 Uiso 1 1 calc R . . . .
C19 C 0.9443(6) 0.8110(4) 0.7281(4) 0.0442(16) Uani 1 1 d . . . . .
H19 H 1.0344 0.8160 0.7394 0.053 Uiso 1 1 calc R . . . .
C20 C 0.8970(7) 0.7410(4) 0.7459(5) 0.0559(19) Uani 1 1 d . . . . .
H20 H 0.9541 0.7011 0.7692 0.067 Uiso 1 1 calc R . . . .
C21 C 0.7641(7) 0.7329(4) 0.7278(4) 0.0507(18) Uani 1 1 d . . . . .
H21 H 0.7294 0.6868 0.7375 0.061 Uiso 1 1 calc R . . . .
C22 C 0.6810(6) 0.7944(3) 0.6948(4) 0.0409(16) Uani 1 1 d . . . . .
C23 C 0.7375(6) 0.8626(3) 0.6806(4) 0.0336(14) Uani 1 1 d . . . . .
C24 C 0.6561(6) 0.9282(3) 0.6491(4) 0.0341(14) Uani 1 1 d . . . . .
C25 C 0.5200(6) 0.9237(4) 0.6358(4) 0.0402(16) Uani 1 1 d . . . . .
C26 C 0.4457(7) 0.9891(4) 0.6093(4) 0.0526(18) Uani 1 1 d . . . . .
H26 H 0.3554 0.9881 0.5993 0.063 Uiso 1 1 calc R . . . .
C27 C 0.5048(7) 1.0541(4) 0.5981(5) 0.0526(18) Uani 1 1 d . . . . .
H27 H 0.4566 1.0984 0.5826 0.063 Uiso 1 1 calc R . . . .
C28 C 0.6399(7) 1.0535(4) 0.6103(4) 0.0497(18) Uani 1 1 d . . . . .
H28 H 0.6791 1.0981 0.6006 0.060 Uiso 1 1 calc R . . . .
C29 C 0.5394(7) 0.7907(4) 0.6764(5) 0.0519(18) Uani 1 1 d . . . . .
H29 H 0.4999 0.7453 0.6830 0.062 Uiso 1 1 calc R . . . .
C30 C 0.4655(7) 0.8529(4) 0.6498(5) 0.057(2) Uani 1 1 d . . . . .
H30 H 0.3755 0.8497 0.6402 0.069 Uiso 1 1 calc R . . . .
O7 O 1.4146(3) 1.0024(6) 0.8189(13) 0.172(5) Uani 0.5 1 d D U . A 1
H7 H 1.3615 1.0253 0.8376 0.258 Uiso 0.5 1 calc DGR . . A 1
C31 C 1.5410(15) 1.0418(14) 0.8482(18) 0.168(6) Uani 0.5 1 d D U . A 1
H31A H 1.5328 1.0892 0.8167 0.252 Uiso 0.5 1 calc GR . . A 1
H31B H 1.6063 1.0115 0.8338 0.252 Uiso 0.5 1 calc GR . . A 1
H31C H 1.5670 1.0504 0.9132 0.252 Uiso 0.5 1 calc GR . . A 1
O8 O 1.3618(13) 0.9896(11) 0.8431(12) 0.179(6) Uani 0.5 1 d D U . B 2
H8 H 1.2828 0.9823 0.8324 0.269 Uiso 0.5 1 calc DGR . . B 2
C32 C 1.382(2) 1.0630(13) 0.8029(12) 0.173(6) Uani 0.5 1 d D U . B 2
H32A H 1.3612 1.0579 0.7376 0.260 Uiso 0.5 1 calc DGR . . B 2
H32B H 1.4726 1.0780 0.8287 0.260 Uiso 0.5 1 calc DGR . . B 2
H32C H 1.3266 1.1005 0.8165 0.260 Uiso 0.5 1 calc GR . . B 2

loop_
_atom_site_aniso_label
_atom_site_aniso_U_11
_atom_site_aniso_U_22
_atom_site_aniso_U_33
_atom_site_aniso_U_23
_atom_site_aniso_U_13
_atom_site_aniso_U_12
Eu1 0.03457(18) 0.03762(18) 0.02729(17) -0.00129(14) 0.01533(13) -0.00025(15)
Fe1 0.0411(6) 0.0346(5) 0.0475(6) -0.0047(4) 0.0149(5) 0.0046(4)
Fe2 0.0859(11) 0.0688(10) 0.0312(7) -0.0172(7) 0.0296(7) -0.0441(9)
O1 0.040(3) 0.041(2) 0.039(3) -0.007(2) 0.019(2) 0.003(2)
O2 0.055(3) 0.047(3) 0.042(3) 0.012(2) 0.012(2) -0.004(2)
O3 0.046(3) 0.040(2) 0.033(3) -0.0084(19) 0.013(2) 0.0029(19)
O4 0.045(3) 0.043(3) 0.054(3) 0.004(2) 0.029(2) -0.002(2)
O5 0.052(3) 0.049(3) 0.036(3) -0.006(2) 0.019(2) -0.002(2)
O6 0.060(3) 0.053(3) 0.042(3) -0.011(2) 0.027(2) 0.002(2)
N1 0.034(3) 0.043(3) 0.030(3) 0.004(2) 0.014(2) 0.003(2)
N2 0.033(3) 0.049(3) 0.029(3) -0.006(2) 0.013(2) 0.006(3)
C1 0.017(3) 0.035(3) 0.038(4) 0.002(3) 0.003(3) 0.001(2)
C2 0.030(3) 0.041(4) 0.033(4) 0.001(3) 0.008(3) 0.011(3)
C3 0.033(4) 0.059(5) 0.050(4) -0.008(3) 0.015(3) 0.007(3)
C4 0.062(5) 0.071(5) 0.056(5) -0.017(4) 0.015(4) 0.029(4)
C5 0.068(5) 0.036(4) 0.077(6) -0.003(4) 0.008(4) 0.018(4)
C6 0.050(4) 0.051(4) 0.032(4) 0.010(3) 0.008(3) 0.013(3)
C7 0.018(3) 0.034(3) 0.035(4) 0.001(3) 0.003(3) 0.003(2)
C8 0.029(3) 0.035(3) 0.036(4) -0.001(3) 0.010(3) 0.000(3)
C9 0.034(4) 0.056(4) 0.043(4) -0.008(3) 0.011(3) 0.006(3)
C10 0.044(5) 0.056(5) 0.079(6) -0.028(4) 0.006(4) -0.006(4)
C11 0.051(5) 0.040(4) 0.101(7) -0.002(4) 0.030(5) -0.007(3)
C12 0.047(4) 0.042(4) 0.061(5) 0.000(3) 0.027(4) 0.001(3)
C13 0.049(4) 0.049(4) 0.033(4) 0.001(3) 0.021(3) -0.020(3)
C14 0.074(5) 0.052(4) 0.032(4) -0.012(3) 0.028(4) -0.030(4)
C15 0.114(7) 0.050(4) 0.056(5) -0.019(4) 0.047(5) -0.026(4)
C16 0.134(9) 0.084(7) 0.053(6) -0.034(5) 0.053(6) -0.057(6)
C17 0.101(8) 0.117(8) 0.032(5) -0.018(5) 0.019(5) -0.076(6)
C18 0.076(6) 0.094(6) 0.041(4) -0.015(4) 0.022(4) -0.046(5)
C19 0.037(4) 0.064(5) 0.035(4) 0.014(3) 0.018(3) 0.005(3)
C20 0.064(5) 0.056(5) 0.053(5) 0.025(4) 0.025(4) 0.013(4)
C21 0.061(5) 0.048(4) 0.051(5) 0.015(3) 0.029(4) -0.001(4)
C22 0.044(4) 0.047(4) 0.035(4) 0.005(3) 0.017(3) -0.008(3)
C23 0.029(3) 0.051(4) 0.023(3) 0.001(3) 0.011(3) 0.002(3)
C24 0.029(4) 0.045(4) 0.031(3) 0.000(3) 0.014(3) -0.003(3)
C25 0.031(4) 0.049(4) 0.043(4) 0.003(3) 0.015(3) -0.001(3)
C26 0.035(4) 0.075(5) 0.049(4) -0.001(4) 0.015(3) 0.003(4)
C27 0.048(5) 0.054(5) 0.058(5) -0.006(4) 0.021(4) 0.018(4)
C28 0.053(5) 0.045(4) 0.054(5) -0.010(3) 0.021(4) 0.003(3)
C29 0.045(4) 0.062(5) 0.054(5) 0.004(4) 0.024(4) -0.013(4)
C30 0.034(4) 0.079(5) 0.061(5) 0.008(4) 0.017(4) -0.006(4)
O7 0.093(9) 0.218(13) 0.220(12) 0.018(10) 0.072(9) 0.012(10)
C31 0.091(9) 0.214(14) 0.212(13) 0.013(11) 0.066(10) 0.018(11)
O8 0.090(9) 0.211(13) 0.240(13) 0.026(10) 0.057(10) 0.002(10)
C32 0.093(9) 0.218(14) 0.218(12) 0.013(11) 0.063(9) 0.011(11)

loop_
_atom_type_symbol
_atom_type_description
_atom_type_scat_dispersion_real
_atom_type_scat_dispersion_imag
_atom_type_scat_source
C C 0.0033 0.0016 'International Tables Vol C Tables 4.2.6.8 and 6.1.1.4'
H H 0.0000 0.0000 'International Tables Vol C Tables 4.2.6.8 and 6.1.1.4'
Eu Eu -0.1578 3.6682 'International Tables Vol C Tables 4.2.6.8 and 6.1.1.4'
Fe Fe 0.3463 0.8444 'International Tables Vol C Tables 4.2.6.8 and 6.1.1.4'
N N 0.0061 0.0033 'International Tables Vol C Tables 4.2.6.8 and 6.1.1.4'
O O 0.0106 0.0060 'International Tables Vol C Tables 4.2.6.8 and 6.1.1.4'

loop_
_geom_angle_atom_site_label_1
_geom_angle_atom_site_label_2
_geom_angle_atom_site_label_3
_geom_angle
_geom_angle_site_symmetry_1
_geom_angle_site_symmetry_3
O1 Eu1 Eu1 68.86(10) . 3_776
O1 Eu1 O5 84.13(13) . .
O1 Eu1 O6 137.21(15) . .
O1 Eu1 N1 78.16(14) . .
O1 Eu1 N2 134.32(14) . .
O2 Eu1 Eu1 55.06(11) 3_776 3_776
O2 Eu1 O1 123.88(15) 3_776 .
O2 Eu1 O3 78.76(14) 3_776 .
O2 Eu1 O4 74.72(15) 3_776 3_776
O2 Eu1 O5 136.59(14) 3_776 .
O2 Eu1 O6 90.21(15) 3_776 .
O2 Eu1 N1 136.76(15) 3_776 .
O2 Eu1 N2 78.98(15) 3_776 .
O3 Eu1 Eu1 63.27(10) . 3_776
O3 Eu1 O1 74.57(13) . .
O3 Eu1 O5 144.43(13) . .
O3 Eu1 O6 143.50(15) . .
O3 Eu1 N1 72.12(14) . .
O3 Eu1 N2 72.38(14) . .
O4 Eu1 Eu1 62.20(10) 3_776 3_776
O4 Eu1 O1 81.96(14) 3_776 .
O4 Eu1 O3 125.24(14) 3_776 .
O4 Eu1 O5 78.04(13) 3_776 .
O4 Eu1 O6 83.70(14) 3_776 .
O4 Eu1 N1 148.53(14) 3_776 .
O4 Eu1 N2 143.46(14) 3_776 .
O5 Eu1 Eu1 133.91(8) . 3_776
O5 Eu1 O6 53.45(13) . .
O5 Eu1 N1 75.88(13) . .
O5 Eu1 N2 105.77(13) . .
O6 Eu1 Eu1 135.34(10) . 3_776
O6 Eu1 N1 94.56(14) . .
O6 Eu1 N2 71.38(15) . .
N1 Eu1 Eu1 129.68(10) . 3_776
N1 Eu1 N2 62.25(15) . .
N2 Eu1 Eu1 119.93(10) . 3_776
C2 Fe1 C4 68.2(3) . .
C2 Fe1 C5 68.2(3) . .
C2 Fe1 C6 41.1(2) . .
C2 Fe1 C10 162.0(3) . .
C2 Fe1 C11 157.1(3) . .
C3 Fe1 C2 41.0(2) . .
C3 Fe1 C4 40.3(3) . .
C3 Fe1 C5 67.8(3) . .
C3 Fe1 C6 68.9(3) . .
C3 Fe1 C8 120.4(3) . .
C3 Fe1 C9 106.5(3) . .
C3 Fe1 C10 123.7(3) . .
C3 Fe1 C11 160.6(3) . .
C3 Fe1 C12 156.7(3) . .
C4 Fe1 C5 39.9(3) . .
C4 Fe1 C6 68.3(3) . .
C5 Fe1 C6 40.7(2) . .
C8 Fe1 C2 108.8(2) . .
C8 Fe1 C4 154.1(3) . .
C8 Fe1 C5 165.0(3) . .
C8 Fe1 C6 127.4(2) . .
C8 Fe1 C10 68.5(3) . .
C8 Fe1 C11 68.4(3) . .
C9 Fe1 C2 126.0(3) . .
C9 Fe1 C4 118.5(3) . .
C9 Fe1 C5 152.8(3) . .
C9 Fe1 C6 164.5(2) . .
C9 Fe1 C8 41.0(2) . .
C9 Fe1 C10 40.4(3) . .
C9 Fe1 C11 67.8(3) . .
C9 Fe1 C12 68.5(3) . .
C10 Fe1 C4 106.0(3) . .
C10 Fe1 C5 119.0(3) . .
C10 Fe1 C6 154.5(3) . .
C10 Fe1 C11 40.1(3) . .
C11 Fe1 C4 124.6(3) . .
C11 Fe1 C5 108.3(3) . .
C11 Fe1 C6 121.3(3) . .
C12 Fe1 C2 122.4(2) . .
C12 Fe1 C4 162.5(3) . .
C12 Fe1 C5 127.1(3) . .
C12 Fe1 C6 109.4(3) . .
C12 Fe1 C8 40.9(2) . .
C12 Fe1 C10 68.1(3) . .
C12 Fe1 C11 40.5(3) . .
C14 Fe2 C14 180.0(2) . 3_777
C14 Fe2 C15 41.1(3) . .
C14 Fe2 C15 41.1(3) 3_777 3_777
C14 Fe2 C15 138.9(3) . 3_777
C14 Fe2 C15 138.9(3) 3_777 .
C14 Fe2 C16 111.3(3) 3_777 .
C14 Fe2 C16 68.7(3) 3_777 3_777
C14 Fe2 C16 111.3(3) . 3_777
C14 Fe2 C16 68.7(3) . .
C14 Fe2 C17 68.9(3) . .
C14 Fe2 C17 111.1(3) . 3_777
C14 Fe2 C17 68.9(3) 3_777 3_777
C14 Fe2 C17 111.1(3) 3_777 .
C15 Fe2 C15 180.0 . 3_777
C15 Fe2 C16 40.1(3) 3_777 3_777
C15 Fe2 C16 139.9(3) . 3_777
C15 Fe2 C16 139.9(3) 3_777 .
C15 Fe2 C16 40.1(3) . .
C16 Fe2 C16 180.0(5) . 3_777
C17 Fe2 C15 67.4(4) . .
C17 Fe2 C15 112.6(4) 3_777 .
C17 Fe2 C15 67.4(4) 3_777 3_777
C17 Fe2 C15 112.6(4) . 3_777
C17 Fe2 C16 39.7(3) . .
C17 Fe2 C16 39.7(3) 3_777 3_777
C17 Fe2 C16 140.3(3) . 3_777
C17 Fe2 C16 140.3(3) 3_777 .
C17 Fe2 C17 180.0(4) . 3_777
C18 Fe2 C14 139.4(3) 3_777 .
C18 Fe2 C14 40.6(3) . .
C18 Fe2 C14 139.4(3) . 3_777
C18 Fe2 C14 40.6(3) 3_777 3_777
C18 Fe2 C15 111.8(3) . 3_777
C18 Fe2 C15 68.2(3) 3_777 3_777
C18 Fe2 C15 111.8(3) 3_777 .
C18 Fe2 C15 68.2(3) . .
C18 Fe2 C16 111.5(4) . 3_777
C18 Fe2 C16 111.5(4) 3_777 .
C18 Fe2 C16 68.5(4) 3_777 3_777
C18 Fe2 C16 68.5(4) . .
C18 Fe2 C17 41.7(3) . .
C18 Fe2 C17 41.7(3) 3_777 3_777
C18 Fe2 C17 138.3(3) . 3_777
C18 Fe2 C17 138.3(3) 3_777 .
C18 Fe2 C18 180.0(4) . 3_777
C1 O1 Eu1 124.5(4) . .
C1 O2 Eu1 150.7(4) . 3_776
C7 O3 Eu1 137.6(4) . .
C7 O4 Eu1 136.6(4) . 3_776
C13 O5 Eu1 93.2(3) . .
C13 O6 Eu1 92.1(4) . .
C19 N1 Eu1 121.3(4) . .
C19 N1 C23 117.3(5) . .
C23 N1 Eu1 119.9(4) . .
C24 N2 Eu1 118.9(4) . .
C28 N2 Eu1 122.8(4) . .
C28 N2 C24 117.5(5) . .
O1 C1 O2 124.4(5) . .
O1 C1 C2 119.0(5) . .
O2 C1 C2 116.6(6) . .
C1 C2 Fe1 120.6(4) . .
C3 C2 Fe1 69.0(3) . .
C3 C2 C1 125.3(6) . .
C3 C2 C6 107.7(5) . .
C6 C2 Fe1 69.9(3) . .
C6 C2 C1 126.6(5) . .
Fe1 C3 H3 125.0 . .
C2 C3 Fe1 70.1(4) . .
C2 C3 H3 125.8 . .
C4 C3 Fe1 70.7(4) . .
C4 C3 C2 108.4(6) . .
C4 C3 H3 125.8 . .
Fe1 C4 H4 126.6 . .
C3 C4 Fe1 69.0(4) . .
C3 C4 H4 125.8 . .
C5 C4 Fe1 70.1(4) . .
C5 C4 C3 108.4(6) . .
C5 C4 H4 125.8 . .
Fe1 C5 H5 126.5 . .
C4 C5 Fe1 69.9(4) . .
C4 C5 H5 125.5 . .
C4 C5 C6 109.1(6) . .
C6 C5 Fe1 69.7(3) . .
C6 C5 H5 125.5 . .
Fe1 C6 H6 126.2 . .
C2 C6 Fe1 69.0(3) . .
C2 C6 H6 126.8 . .
C5 C6 Fe1 69.6(4) . .
C5 C6 C2 106.4(6) . .
C5 C6 H6 126.8 . .
O3 C7 C8 117.4(5) . .
O4 C7 O3 124.7(5) . .
O4 C7 C8 117.9(5) . .
C7 C8 Fe1 118.0(4) . .
C9 C8 Fe1 69.2(3) . .
C9 C8 C7 126.5(6) . .
C9 C8 C12 106.9(5) . .
C12 C8 Fe1 69.4(3) . .
C12 C8 C7 125.8(5) . .
Fe1 C9 H9 125.7 . .
C8 C9 Fe1 69.8(3) . .
C8 C9 H9 125.7 . .
C10 C9 Fe1 70.3(4) . .
C10 C9 C8 108.6(6) . .
C10 C9 H9 125.7 . .
Fe1 C10 H10 126.3 . .
C9 C10 Fe1 69.3(4) . .
C9 C10 H10 126.0 . .
C11 C10 Fe1 70.0(4) . .
C11 C10 C9 108.1(6) . .
C11 C10 H10 126.0 . .
Fe1 C11 H11 126.6 . .
C10 C11 Fe1 69.9(4) . .
C10 C11 H11 125.7 . .
C10 C11 C12 108.5(6) . .
C12 C11 Fe1 69.3(4) . .
C12 C11 H11 125.7 . .
Fe1 C12 H12 125.8 . .
C8 C12 Fe1 69.6(3) . .
C8 C12 H12 126.0 . .
C11 C12 Fe1 70.1(4) . .
C11 C12 C8 108.0(6) . .
C11 C12 H12 126.0 . .
O5 C13 O6 121.1(6) . .
O5 C13 C14 119.7(6) . .
O6 C13 C14 119.2(7) . .
C13 C14 Fe2 121.0(4) . .
C15 C14 Fe2 70.7(4) . .
C15 C14 C13 126.1(7) . .
C18 C14 Fe2 69.6(4) . .
C18 C14 C13 126.2(7) . .
C18 C14 C15 107.5(6) . .
Fe2 C15 H15 127.5 . .
C14 C15 Fe2 68.2(4) . .
C14 C15 H15 125.9 . .
C16 C15 Fe2 70.0(5) . .
C16 C15 C14 108.3(8) . .
C16 C15 H15 125.9 . .
Fe2 C16 H16 126.6 . .
C15 C16 Fe2 69.9(4) . .
C15 C16 H16 125.8 . .
C17 C16 Fe2 69.3(5) . .
C17 C16 C15 108.4(8) . .
C17 C16 H16 125.8 . .
Fe2 C17 H17 126.0 . .
C16 C17 Fe2 71.0(5) . .
C16 C17 H17 125.9 . .
C16 C17 C18 108.3(8) . .
C18 C17 Fe2 68.6(4) . .
C18 C17 H17 125.9 . .
Fe2 C18 H18 125.9 . .
C14 C18 Fe2 69.8(4) . .
C14 C18 C17 107.5(8) . .
C14 C18 H18 126.3 . .
C17 C18 Fe2 69.7(4) . .
C17 C18 H18 126.3 . .
N1 C19 H19 117.8 . .
N1 C19 C20 124.4(6) . .
C20 C19 H19 117.8 . .
C19 C20 H20 121.0 . .
C21 C20 C19 118.1(6) . .
C21 C20 H20 121.0 . .
C20 C21 H21 120.2 . .
C20 C21 C22 119.7(6) . .
C22 C21 H21 120.2 . .
C21 C22 C23 118.2(6) . .
C21 C22 C29 122.8(6) . .
C23 C22 C29 118.9(6) . .
N1 C23 C22 122.3(5) . .
N1 C23 C24 117.5(5) . .
C22 C23 C24 120.2(5) . .
N2 C24 C23 118.2(5) . .
N2 C24 C25 122.3(5) . .
C25 C24 C23 119.5(5) . .
C24 C25 C30 118.7(6) . .
C26 C25 C24 117.7(6) . .
C26 C25 C30 123.5(6) . .
C25 C26 H26 120.0 . .
C27 C26 C25 119.9(6) . .
C27 C26 H26 120.0 . .
C26 C27 H27 120.5 . .
C26 C27 C28 118.9(6) . .
C28 C27 H27 120.5 . .
N2 C28 C27 123.5(7) . .
N2 C28 H28 118.2 . .
C27 C28 H28 118.2 . .
C22 C29 H29 120.0 . .
C30 C29 C22 120.0(6) . .
C30 C29 H29 120.0 . .
C25 C30 H30 118.7 . .
C29 C30 C25 122.5(6) . .
C29 C30 H30 118.7 . .
C31 O7 H7 109.5 . .
O7 C31 H31A 109.5 . .
O7 C31 H31B 109.5 . .
O7 C31 H31C 109.5 . .
H31A C31 H31B 109.5 . .
H31A C31 H31C 109.5 . .
H31B C31 H31C 109.5 . .
C32 O8 H8 109.5 . .
O8 C32 H32A 109.5 . .
O8 C32 H32B 109.5 . .
O8 C32 H32C 109.5 . .
H32A C32 H32B 109.5 . .
H32A C32 H32C 109.5 . .
H32B C32 H32C 109.5 . .

loop_
_geom_bond_atom_site_label_1
_geom_bond_atom_site_label_2
_geom_bond_distance
_geom_bond_site_symmetry_2
Eu1 Eu1 4.3927(7) 3_776
Eu1 O1 2.401(4) .
Eu1 O2 2.322(4) 3_776
Eu1 O3 2.373(4) .
Eu1 O4 2.355(4) 3_776
Eu1 O5 2.448(4) .
Eu1 O6 2.470(4) .
Eu1 N1 2.612(5) .
Eu1 N2 2.642(5) .
Fe1 C2 2.046(6) .
Fe1 C3 2.031(6) .
Fe1 C4 2.053(7) .
Fe1 C5 2.056(7) .
Fe1 C6 2.058(6) .
Fe1 C8 2.044(6) .
Fe1 C9 2.036(6) .
Fe1 C10 2.050(7) .
Fe1 C11 2.051(7) .
Fe1 C12 2.041(6) .
Fe2 C14 2.022(6) .
Fe2 C14 2.022(6) 3_777
Fe2 C15 2.055(7) .
Fe2 C15 2.055(7) 3_777
Fe2 C16 2.056(8) 3_777
Fe2 C16 2.056(8) .
Fe2 C17 2.034(7) .
Fe2 C17 2.034(7) 3_777
Fe2 C18 2.020(8) 3_777
Fe2 C18 2.020(8) .
O1 C1 1.256(7) .
O2 Eu1 2.322(4) 3_776
O2 C1 1.258(7) .
O3 C7 1.263(6) .
O4 Eu1 2.355(4) 3_776
O4 C7 1.260(6) .
O5 C13 1.268(7) .
O6 C13 1.272(7) .
N1 C19 1.321(7) .
N1 C23 1.365(7) .
N2 C24 1.358(7) .
N2 C28 1.324(7) .
C1 C2 1.488(8) .
C2 C3 1.426(8) .
C2 C6 1.441(8) .
C3 H3 0.9300 .
C3 C4 1.406(9) .
C4 H4 0.9300 .
C4 C5 1.403(10) .
C5 H5 0.9300 .
C5 C6 1.431(9) .
C6 H6 0.9300 .
C7 C8 1.480(7) .
C8 C9 1.428(8) .
C8 C12 1.428(8) .
C9 H9 0.9300 .
C9 C10 1.411(9) .
C10 H10 0.9300 .
C10 C11 1.406(10) .
C11 H11 0.9300 .
C11 C12 1.417(9) .
C12 H12 0.9300 .
C13 C14 1.484(8) .
C14 C15 1.431(9) .
C14 C18 1.403(10) .
C15 H15 0.9300 .
C15 C16 1.408(11) .
C16 H16 0.9300 .
C16 C17 1.388(12) .
C17 H17 0.9300 .
C17 C18 1.443(10) .
C18 H18 0.9300 .
C19 H19 0.9300 .
C19 C20 1.400(9) .
C20 H20 0.9300 .
C20 C21 1.369(9) .
C21 H21 0.9300 .
C21 C22 1.398(8) .
C22 C23 1.401(8) .
C22 C29 1.455(9) .
C23 C24 1.444(8) .
C24 C25 1.410(8) .
C25 C26 1.394(8) .
C25 C30 1.430(9) .
C26 H26 0.9300 .
C26 C27 1.352(9) .
C27 H27 0.9300 .
C27 C28 1.400(9) .
C28 H28 0.9300 .
C29 H29 0.9300 .
C29 C30 1.344(9) .
C30 H30 0.9300 .
O7 H7 0.8200 .
O7 C31 1.464(9) .
C31 H31A 0.9600 .
C31 H31B 0.9600 .
C31 H31C 0.9600 .
O8 H8 0.8200 .
O8 C32 1.485(18) .
C32 H32A 0.9600 .
C32 H32B 0.9600 .
C32 H32C 0.9600 .

loop_
_geom_torsion_atom_site_label_1
_geom_torsion_atom_site_label_2
_geom_torsion_atom_site_label_3
_geom_torsion_atom_site_label_4
_geom_torsion
_geom_torsion_site_symmetry_1
Eu1 O1 C1 O2 41.9(7) .
Eu1 O1 C1 C2 -136.5(4) .
Eu1 O2 C1 O1 -68.8(10) 3_776
Eu1 O2 C1 C2 109.5(8) 3_776
Eu1 O3 C7 O4 -44.1(8) .
Eu1 O3 C7 C8 136.0(4) .
Eu1 O4 C7 O3 58.1(8) 3_776
Eu1 O4 C7 C8 -121.9(5) 3_776
Eu1 O5 C13 O6 -4.7(6) .
Eu1 O5 C13 C14 174.8(5) .
Eu1 O6 C13 O5 4.7(6) .
Eu1 O6 C13 C14 -174.9(5) .
Eu1 N1 C19 C20 -165.7(5) .
Eu1 N1 C23 C22 164.8(4) .
Eu1 N1 C23 C24 -16.0(7) .
Eu1 N2 C24 C23 12.9(7) .
Eu1 N2 C24 C25 -168.2(4) .
Eu1 N2 C28 C27 169.6(5) .
Fe1 C2 C3 C4 -60.6(5) .
Fe1 C2 C6 C5 59.8(4) .
Fe1 C3 C4 C5 -59.3(5) .
Fe1 C4 C5 C6 -58.9(5) .
Fe1 C5 C6 C2 -59.4(4) .
Fe1 C8 C9 C10 59.9(4) .
Fe1 C8 C12 C11 -59.9(5) .
Fe1 C9 C10 C11 59.5(5) .
Fe1 C10 C11 C12 58.7(5) .
Fe1 C11 C12 C8 59.6(4) .
Fe2 C14 C15 C16 58.7(5) .
Fe2 C14 C18 C17 -59.7(5) .
Fe2 C15 C16 C17 58.8(6) .
Fe2 C16 C17 C18 58.7(5) .
Fe2 C17 C18 C14 59.8(5) .
O1 C1 C2 Fe1 91.4(6) .
O1 C1 C2 C3 176.1(5) .
O1 C1 C2 C6 4.7(9) .
O2 C1 C2 Fe1 -87.1(6) .
O2 C1 C2 C3 -2.4(8) .
O2 C1 C2 C6 -173.7(5) .
O3 C7 C8 Fe1 -88.2(6) .
O3 C7 C8 C9 -172.0(5) .
O3 C7 C8 C12 -4.4(8) .
O4 C7 C8 Fe1 91.9(5) .
O4 C7 C8 C9 8.0(8) .
O4 C7 C8 C12 175.7(5) .
O5 C13 C14 Fe2 -80.9(7) .
O5 C13 C14 C15 -168.6(6) .
O5 C13 C14 C18 5.5(9) .
O6 C13 C14 Fe2 98.7(7) .
O6 C13 C14 C15 11.0(9) .
O6 C13 C14 C18 -175.0(6) .
N1 C19 C20 C21 1.2(10) .
N1 C23 C24 N2 1.9(8) .
N1 C23 C24 C25 -177.1(5) .
N2 C24 C25 C26 -1.7(9) .
N2 C24 C25 C30 178.2(6) .
C1 C2 C3 Fe1 -113.3(6) .
C1 C2 C3 C4 -173.9(6) .
C1 C2 C6 Fe1 113.8(6) .
C1 C2 C6 C5 173.5(6) .
C2 C3 C4 Fe1 60.2(4) .
C2 C3 C4 C5 0.9(8) .
C3 C2 C6 Fe1 -58.8(4) .
C3 C2 C6 C5 0.9(7) .
C3 C4 C5 Fe1 58.6(5) .
C3 C4 C5 C6 -0.3(8) .
C4 C5 C6 Fe1 59.0(5) .
C4 C5 C6 C2 -0.4(8) .
C6 C2 C3 Fe1 59.4(4) .
C6 C2 C3 C4 -1.2(7) .
C7 C8 C9 Fe1 110.1(6) .
C7 C8 C9 C10 170.0(5) .
C7 C8 C12 Fe1 -110.3(6) .
C7 C8 C12 C11 -170.2(6) .
C8 C9 C10 Fe1 -59.6(4) .
C8 C9 C10 C11 -0.1(8) .
C9 C8 C12 Fe1 59.3(4) .
C9 C8 C12 C11 -0.6(7) .
C9 C10 C11 Fe1 -59.0(5) .
C9 C10 C11 C12 -0.3(8) .
C10 C11 C12 Fe1 -59.1(5) .
C10 C11 C12 C8 0.6(8) .
C12 C8 C9 Fe1 -59.5(4) .
C12 C8 C9 C10 0.4(7) .
C13 C14 C15 Fe2 114.8(6) .
C13 C14 C15 C16 173.5(6) .
C13 C14 C18 Fe2 -114.1(6) .
C13 C14 C18 C17 -173.8(6) .
C14 C15 C16 Fe2 -57.6(5) .
C14 C15 C16 C17 1.2(9) .
C15 C14 C18 Fe2 60.9(5) .
C15 C14 C18 C17 1.2(8) .
C15 C16 C17 Fe2 -59.2(6) .
C15 C16 C17 C18 -0.5(9) .
C16 C17 C18 Fe2 -60.2(6) .
C16 C17 C18 C14 -0.4(9) .
C18 C14 C15 Fe2 -60.2(5) .
C18 C14 C15 C16 -1.5(8) .
C19 N1 C23 C22 -1.3(8) .
C19 N1 C23 C24 177.9(5) .
C19 C20 C21 C22 -1.5(10) .
C20 C21 C22 C23 0.5(9) .
C20 C21 C22 C29 -178.3(6) .
C21 C22 C23 N1 1.0(9) .
C21 C22 C23 C24 -178.2(6) .
C21 C22 C29 C30 176.1(6) .
C22 C23 C24 N2 -178.9(5) .
C22 C23 C24 C25 2.1(8) .
C22 C29 C30 C25 2.0(11) .
C23 N1 C19 C20 0.2(9) .
C23 C22 C29 C30 -2.7(10) .
C23 C24 C25 C26 177.2(6) .
C23 C24 C25 C30 -2.9(9) .
C24 N2 C28 C27 -0.3(9) .
C24 C25 C26 C27 -0.6(10) .
C24 C25 C30 C29 0.9(10) .
C25 C26 C27 C28 2.3(10) .
C26 C25 C30 C29 -179.2(7) .
C26 C27 C28 N2 -1.9(10) .
C28 N2 C24 C23 -176.8(5) .
C28 N2 C24 C25 2.1(9) .
C29 C22 C23 N1 179.8(5) .
C29 C22 C23 C24 0.7(9) .
C30 C25 C26 C27 179.5(6) .
